data_4302849
loop_
_publ_author_name
'Roxanne M. Jenkins'
'Michael L. Singleton'
'Elky Almaraz'
'Joseph H. Reibenspies'
'Marcetta Y. Darensbourg'

_publ_section_title
;
Imidazole-Containing (N3S)-NiII Complexes Relating to Nickel Containing
Biomolecules
;
_journal_name_full 'Inorganic Chemistry'
_journal_page_first 7280
_journal_page_last 7293
_journal_paper_doi 10.1021/ic900778k
_journal_volume 48
_journal_year 2009
_chemical_formula_sum 'C14 H25 Cl N4 Ni S2'
_chemical_formula_weight 407.66
_chemical_name_systematic
; 
 ? 
;
_space_group_IT_number 2
_symmetry_cell_setting triclinic
_symmetry_space_group_name_Hall '-P 1'
_symmetry_space_group_name_H-M 'P -1'
_atom_sites_solution_hydrogens geom
_atom_sites_solution_primary direct
_atom_sites_solution_secondary difmap
_audit_creation_method SHELXL-97
_cell_angle_alpha 75.918(9)
_cell_angle_beta 71.534(9)
_cell_angle_gamma 71.494(9)
_cell_formula_units_Z 2
_cell_length_a 7.409(4)
_cell_length_b 11.169(6)
_cell_length_c 11.640(6)
_cell_measurement_reflns_used 688
_cell_measurement_temperature 110(2)
_cell_measurement_theta_max 27.44
_cell_measurement_theta_min 2.48
_cell_volume 855.4(8)
_computing_cell_refinement 'Bruker SMART'
_computing_data_collection 'Bruker SMART'
_computing_data_reduction 'Bruker SAINT'
_computing_molecular_graphics 'Bruker SHELXTL'
_computing_publication_material 'Bruker SHELXTL'
_computing_structure_refinement 'SHELXL-97 (Sheldrick, 1997)'
_computing_structure_solution 'SHELXS-97 (Sheldrick, 1990)'
_diffrn_ambient_temperature 110(2)
_diffrn_measured_fraction_theta_full 0.967
_diffrn_measured_fraction_theta_max 0.967
_diffrn_measurement_device_type 'CCD area detector'
_diffrn_measurement_method 'phi and omega scans'
_diffrn_radiation_monochromator graphite
_diffrn_radiation_source 'fine-focus sealed tube'
_diffrn_radiation_type MoK\a
_diffrn_radiation_wavelength 0.71073
_diffrn_reflns_av_R_equivalents 0.3126
_diffrn_reflns_av_sigmaI/netI 0.2963
_diffrn_reflns_limit_h_max 9
_diffrn_reflns_limit_h_min -9
_diffrn_reflns_limit_k_max 14
_diffrn_reflns_limit_k_min -14
_diffrn_reflns_limit_l_max 15
_diffrn_reflns_limit_l_min -14
_diffrn_reflns_number 9125
_diffrn_reflns_theta_full 27.49
_diffrn_reflns_theta_max 27.49
_diffrn_reflns_theta_min 1.87
_exptl_absorpt_coefficient_mu 1.535
_exptl_absorpt_correction_T_max 0.9670
_exptl_absorpt_correction_T_min 0.7868
_exptl_absorpt_correction_type multi-scan
_exptl_absorpt_process_details sadabs
_exptl_crystal_colour red
_exptl_crystal_density_diffrn 1.583
_exptl_crystal_density_method 'not measured'
_exptl_crystal_description plate
_exptl_crystal_F_000 428
_exptl_crystal_size_max 0.16
_exptl_crystal_size_mid 0.08
_exptl_crystal_size_min 0.02
_refine_diff_density_max 1.411
_refine_diff_density_min -1.082
_refine_diff_density_rms 0.167
_refine_ls_extinction_method none
_refine_ls_goodness_of_fit_ref 0.907
_refine_ls_hydrogen_treatment constr
_refine_ls_matrix_type full
_refine_ls_number_parameters 194
_refine_ls_number_reflns 3810
_refine_ls_number_restraints 12
_refine_ls_restrained_S_all 0.906
_refine_ls_R_factor_all 0.1648
_refine_ls_R_factor_gt 0.0925
_refine_ls_shift/su_max 0.000
_refine_ls_shift/su_mean 0.000
_refine_ls_structure_factor_coef Fsqd
_refine_ls_weighting_details 'calc w=1/[\s^2^(Fo^2^)+(0.0000P)^2^+0.0000P] where P=(Fo^2^+2Fc^2^)/3'
_refine_ls_weighting_scheme calc
_refine_ls_wR_factor_gt 0.1609
_refine_ls_wR_factor_ref 0.1886
_reflns_number_gt 2045
_reflns_number_total 3810
_reflns_threshold_expression >2sigma(I)
_cod_data_source_file ic900778k_si_002_4.cif
_cod_data_source_block niimidm
_cod_depositor_comments
;
The following automatic conversions were performed:
'_symmetry_cell_setting' value 'Triclinic' changed to 'triclinic'
according to '/home/saulius/struct/CIF-dictionaries/cif_core.dic'
dictionary named 'cif_core.dic' version 2.4.1 from 2010-06-29.

Automatic conversion script
Id: cif_fix_enum 1527 2010-12-29 10:47:43Z saulius 
;
_cod_database_code 4302849

loop_
_symmetry_equiv_pos_as_xyz
'x, y, z'
'-x, -y, -z'

loop_
_atom_site_label
_atom_site_type_symbol
_atom_site_fract_x
_atom_site_fract_y
_atom_site_fract_z
_atom_site_U_iso_or_equiv
_atom_site_adp_type
_atom_site_occupancy
_atom_site_symmetry_multiplicity
_atom_site_calc_flag
_atom_site_refinement_flags
_atom_site_disorder_assembly
_atom_site_disorder_group
Ni1 Ni 0.07095(11) 0.22049(8) 0.29697(9) 0.0148(3) Uani 1 1 d . . .
S2 S 0.3225(2) 0.10340(17) 0.36531(19) 0.0180(4) Uani 1 1 d . . .
S1 S -0.0743(2) 0.05984(17) 0.18909(19) 0.0188(4) Uani 1 1 d . . .
N3 N 0.2269(7) 0.2236(6) 0.1312(6) 0.0172(14) Uani 1 1 d . . .
N4 N 0.4067(8) 0.2984(6) -0.0421(7) 0.0212(12) Uani 1 1 d U . .
H4 H 0.4797 0.3454 -0.0969 0.025 Uiso 1 1 calc R . .
N1 N -0.0735(8) 0.2551(6) 0.4581(7) 0.0213(15) Uani 1 1 d . . .
C11 C 0.2501(9) 0.1516(7) 0.0442(7) 0.0169(16) Uani 1 1 d . . .
C8 C -0.2035(10) 0.3313(7) 0.1370(8) 0.0195(16) Uani 1 1 d . . .
H8A H -0.0894 0.3525 0.0718 0.023 Uiso 1 1 calc R . .
H8B H -0.3225 0.3996 0.1246 0.023 Uiso 1 1 calc R . .
C7 C 0.2329(9) 0.1422(7) 0.5216(8) 0.0209(17) Uani 1 1 d . . .
H7A H 0.2927 0.0707 0.5787 0.025 Uiso 1 1 calc R . .
H7B H 0.2683 0.2199 0.5236 0.025 Uiso 1 1 calc R . .
N2 N -0.1764(8) 0.3340(5) 0.2560(6) 0.0182(14) Uani 1 1 d . . .
C1 C -0.0567(10) 0.3863(6) 0.4547(8) 0.0203(17) Uani 1 1 d . . .
H1A H 0.0825 0.3888 0.4182 0.024 Uiso 1 1 calc R . .
H1B H -0.0954 0.4041 0.5397 0.024 Uiso 1 1 calc R . .
C13 C 0.3251(9) 0.3111(7) 0.0759(8) 0.0189(11) Uani 1 1 d U . .
H13 H 0.3359 0.3736 0.1142 0.023 Uiso 1 1 calc R . .
C5 C -0.2845(9) 0.2565(7) 0.4786(8) 0.0187(17) Uani 1 1 d . . .
H5A H -0.3705 0.3131 0.5392 0.022 Uiso 1 1 calc R . .
H5B H -0.3013 0.1691 0.5120 0.022 Uiso 1 1 calc R . .
C4 C -0.3457(10) 0.3043(7) 0.3576(8) 0.0218(18) Uani 1 1 d . . .
H4A H -0.3897 0.2380 0.3389 0.026 Uiso 1 1 calc R . .
H4B H -0.4571 0.3821 0.3656 0.026 Uiso 1 1 calc R . .
C14 C 0.4132(10) 0.1634(8) -0.1869(8) 0.0265(19) Uani 1 1 d . . .
H14A H 0.4513 0.0701 -0.1807 0.040 Uiso 1 1 calc R . .
H14B H 0.5248 0.1973 -0.2384 0.040 Uiso 1 1 calc R . .
H14C H 0.3014 0.1999 -0.2236 0.040 Uiso 1 1 calc R . .
C12 C 0.3559(9) 0.1980(7) -0.0625(8) 0.0189(11) Uani 1 1 d U . .
C9 C -0.2250(9) 0.2055(6) 0.1202(8) 0.0182(17) Uani 1 1 d . . .
H9A H -0.1924 0.2041 0.0311 0.022 Uiso 1 1 calc R . .
H9B H -0.3650 0.2044 0.1550 0.022 Uiso 1 1 calc R . .
C6 C 0.0112(9) 0.1646(7) 0.5586(8) 0.0219(17) Uani 1 1 d . . .
H6A H -0.0227 0.0824 0.5732 0.026 Uiso 1 1 calc R . .
H6B H -0.0456 0.2014 0.6356 0.026 Uiso 1 1 calc R . .
C10 C 0.1600(9) 0.0415(7) 0.0735(8) 0.0196(17) Uani 1 1 d . . .
H10A H 0.2541 -0.0370 0.1019 0.023 Uiso 1 1 calc R . .
H10B H 0.1408 0.0291 -0.0028 0.023 Uiso 1 1 calc R . .
C3 C -0.1655(10) 0.4658(7) 0.2551(8) 0.0206(18) Uani 1 1 d . . .
H3A H -0.2717 0.5292 0.2215 0.025 Uiso 1 1 calc R . .
H3B H -0.0377 0.4782 0.2002 0.025 Uiso 1 1 calc R . .
C2 C -0.1853(10) 0.4902(7) 0.3812(8) 0.0217(18) Uani 1 1 d . . .
H2A H -0.3248 0.5008 0.4287 0.026 Uiso 1 1 calc R . .
H2B H -0.1525 0.5719 0.3721 0.026 Uiso 1 1 calc R . .
Cl1 Cl 0.7193(2) 0.42553(18) 0.7807(2) 0.0266(5) Uani 1 1 d . . .

loop_
_atom_site_aniso_label
_atom_site_aniso_U_11
_atom_site_aniso_U_22
_atom_site_aniso_U_33
_atom_site_aniso_U_23
_atom_site_aniso_U_13
_atom_site_aniso_U_12
Ni1 0.0050(4) 0.0180(5) 0.0250(6) -0.0113(4) -0.0024(4) -0.0037(3)
S2 0.0087(8) 0.0200(10) 0.0283(11) -0.0107(8) -0.0054(8) -0.0020(7)
S1 0.0106(8) 0.0194(10) 0.0299(12) -0.0085(8) -0.0037(8) -0.0067(7)
N3 0.007(3) 0.019(3) 0.029(4) -0.010(3) -0.004(3) -0.005(2)
N4 0.008(2) 0.022(3) 0.035(3) -0.009(2) -0.005(2) -0.004(2)
N1 0.017(3) 0.021(3) 0.033(4) -0.016(3) -0.005(3) -0.009(3)
C11 0.007(3) 0.018(4) 0.030(5) -0.010(3) -0.006(3) -0.003(3)
C8 0.012(3) 0.019(4) 0.026(5) -0.003(3) -0.007(3) -0.001(3)
C7 0.013(3) 0.024(4) 0.032(5) -0.007(3) -0.012(3) -0.005(3)
N2 0.010(3) 0.013(3) 0.034(4) -0.008(3) -0.006(3) -0.004(2)
C1 0.015(3) 0.011(4) 0.032(5) -0.006(3) 0.002(3) -0.006(3)
C13 0.0041(19) 0.022(2) 0.033(3) -0.011(2) -0.002(2) -0.0047(17)
C5 0.008(3) 0.021(4) 0.030(5) -0.011(3) -0.002(3) -0.004(3)
C4 0.019(4) 0.020(4) 0.032(5) -0.008(4) -0.008(4) -0.009(3)
C14 0.018(4) 0.032(5) 0.028(5) -0.010(4) 0.002(4) -0.009(3)
C12 0.0041(19) 0.022(2) 0.033(3) -0.011(2) -0.002(2) -0.0047(17)
C9 0.013(3) 0.013(4) 0.035(5) -0.010(3) -0.010(3) -0.004(3)
C6 0.013(3) 0.023(4) 0.030(5) -0.001(3) -0.010(3) -0.004(3)
C10 0.009(3) 0.015(4) 0.037(5) -0.007(3) -0.007(3) -0.003(3)
C3 0.009(3) 0.017(4) 0.042(5) -0.012(3) -0.009(3) -0.003(3)
C2 0.015(3) 0.018(4) 0.033(5) -0.006(3) -0.004(4) -0.006(3)
Cl1 0.0164(8) 0.0292(11) 0.0362(13) -0.0143(9) 0.0038(9) -0.0126(8)

loop_
_atom_type_symbol
_atom_type_description
_atom_type_scat_dispersion_real
_atom_type_scat_dispersion_imag
_atom_type_scat_source
C C 0.0033 0.0016 'International Tables Vol C Tables 4.2.6.8 and 6.1.1.4'
H H 0.0000 0.0000 'International Tables Vol C Tables 4.2.6.8 and 6.1.1.4'
N N 0.0061 0.0033 'International Tables Vol C Tables 4.2.6.8 and 6.1.1.4'
Ni Ni 0.3393 1.1124 'International Tables Vol C Tables 4.2.6.8 and 6.1.1.4'
S S 0.1246 0.1234 'International Tables Vol C Tables 4.2.6.8 and 6.1.1.4'
Cl Cl 0.1484 0.1585 'International Tables Vol C Tables 4.2.6.8 and 6.1.1.4'

loop_
_geom_angle_atom_site_label_1
_geom_angle_atom_site_label_2
_geom_angle_atom_site_label_3
_geom_angle
_geom_angle_site_symmetry_1
_geom_angle_site_symmetry_3
_geom_angle_publ_flag
N1 Ni1 N3 166.6(2) . . ?
N1 Ni1 N2 82.3(3) . . ?
N3 Ni1 N2 95.5(3) . . ?
N1 Ni1 S2 90.27(19) . . ?
N3 Ni1 S2 91.57(18) . . ?
N2 Ni1 S2 172.6(2) . . ?
C7 S2 Ni1 98.5(2) . . ?
C10 S1 C9 101.9(4) . . ?
C13 N3 C11 106.7(7) . . ?
C13 N3 Ni1 122.0(5) . . ?
C11 N3 Ni1 131.0(4) . . ?
C13 N4 C12 107.7(6) . . ?
C1 N1 C5 110.7(5) . . ?
C1 N1 C6 108.9(5) . . ?
C5 N1 C6 110.7(6) . . ?
C1 N1 Ni1 102.7(5) . . ?
C5 N1 Ni1 109.4(5) . . ?
C6 N1 Ni1 114.2(5) . . ?
C12 C11 N3 109.2(6) . . ?
C12 C11 C10 128.6(7) . . ?
N3 C11 C10 122.2(7) . . ?
N2 C8 C9 116.3(6) . . ?
C6 C7 S2 107.2(5) . . ?
C8 N2 C4 110.5(5) . . ?
C8 N2 C3 107.8(6) . . ?
C4 N2 C3 109.3(6) . . ?
C8 N2 Ni1 117.2(5) . . ?
C4 N2 Ni1 107.8(4) . . ?
C3 N2 Ni1 103.9(4) . . ?
N1 C1 C2 112.7(6) . . ?
N3 C13 N4 109.7(6) . . ?
N1 C5 C4 110.4(6) . . ?
N2 C4 C5 110.0(5) . . ?
C11 C12 N4 106.7(7) . . ?
C11 C12 C14 131.8(6) . . ?
N4 C12 C14 121.5(7) . . ?
C8 C9 S1 116.2(5) . . ?
N1 C6 C7 109.5(6) . . ?
C11 C10 S1 114.8(5) . . ?
N2 C3 C2 112.8(7) . . ?
C3 C2 C1 115.3(7) . . ?

loop_
_geom_bond_atom_site_label_1
_geom_bond_atom_site_label_2
_geom_bond_distance
_geom_bond_site_symmetry_2
_geom_bond_publ_flag
Ni1 N1 1.906(7) . ?
Ni1 N3 1.908(7) . ?
Ni1 N2 1.995(5) . ?
Ni1 S2 2.168(2) . ?
S2 C7 1.837(9) . ?
S1 C10 1.815(7) . ?
S1 C9 1.821(7) . ?
N3 C13 1.322(8) . ?
N3 C11 1.378(10) . ?
N4 C13 1.336(10) . ?
N4 C12 1.381(9) . ?
N1 C1 1.500(8) . ?
N1 C5 1.501(7) . ?
N1 C6 1.507(10) . ?
C11 C12 1.324(11) . ?
C11 C10 1.499(9) . ?
C8 N2 1.469(10) . ?
C8 C9 1.528(9) . ?
C7 C6 1.513(9) . ?
N2 C4 1.488(9) . ?
N2 C3 1.498(9) . ?
C1 C2 1.523(10) . ?
C5 C4 1.536(11) . ?
C14 C12 1.485(12) . ?
C3 C2 1.510(12) . ?

loop_
_geom_torsion_atom_site_label_1
_geom_torsion_atom_site_label_2
_geom_torsion_atom_site_label_3
_geom_torsion_atom_site_label_4
_geom_torsion
_geom_torsion_site_symmetry_1
_geom_torsion_site_symmetry_2
_geom_torsion_site_symmetry_3
_geom_torsion_site_symmetry_4
_geom_torsion_publ_flag
N1 Ni1 S2 C7 -8.8(3) . . . . ?
N3 Ni1 S2 C7 158.0(3) . . . . ?
N2 Ni1 S2 C7 -2.7(13) . . . . ?
N1 Ni1 N3 C13 9.7(13) . . . . ?
N2 Ni1 N3 C13 89.4(5) . . . . ?
S2 Ni1 N3 C13 -88.1(5) . . . . ?
N1 Ni1 N3 C11 -164.2(9) . . . . ?
N2 Ni1 N3 C11 -84.4(6) . . . . ?
S2 Ni1 N3 C11 98.0(6) . . . . ?
N3 Ni1 N1 C1 2.8(12) . . . . ?
N2 Ni1 N1 C1 -78.4(4) . . . . ?
S2 Ni1 N1 C1 100.8(4) . . . . ?
N3 Ni1 N1 C5 120.4(9) . . . . ?
N2 Ni1 N1 C5 39.1(4) . . . . ?
S2 Ni1 N1 C5 -141.6(4) . . . . ?
N3 Ni1 N1 C6 -114.9(10) . . . . ?
N2 Ni1 N1 C6 163.8(4) . . . . ?
S2 Ni1 N1 C6 -17.0(4) . . . . ?
C13 N3 C11 C12 -1.8(8) . . . . ?
Ni1 N3 C11 C12 172.8(5) . . . . ?
C13 N3 C11 C10 179.5(6) . . . . ?
Ni1 N3 C11 C10 -5.9(10) . . . . ?
Ni1 S2 C7 C6 32.7(5) . . . . ?
C9 C8 N2 C4 -58.7(7) . . . . ?
C9 C8 N2 C3 -178.1(6) . . . . ?
C9 C8 N2 Ni1 65.3(7) . . . . ?
N1 Ni1 N2 C8 -164.0(5) . . . . ?
N3 Ni1 N2 C8 29.3(5) . . . . ?
S2 Ni1 N2 C8 -170.1(10) . . . . ?
N1 Ni1 N2 C4 -38.7(4) . . . . ?
N3 Ni1 N2 C4 154.6(4) . . . . ?
S2 Ni1 N2 C4 -44.8(15) . . . . ?
N1 Ni1 N2 C3 77.3(5) . . . . ?
N3 Ni1 N2 C3 -89.5(5) . . . . ?
S2 Ni1 N2 C3 71.2(15) . . . . ?
C5 N1 C1 C2 -42.7(9) . . . . ?
C6 N1 C1 C2 -164.6(6) . . . . ?
Ni1 N1 C1 C2 73.9(6) . . . . ?
C11 N3 C13 N4 0.8(7) . . . . ?
Ni1 N3 C13 N4 -174.4(4) . . . . ?
C12 N4 C13 N3 0.5(8) . . . . ?
C1 N1 C5 C4 80.9(8) . . . . ?
C6 N1 C5 C4 -158.2(6) . . . . ?
Ni1 N1 C5 C4 -31.5(7) . . . . ?
C8 N2 C4 C5 158.2(6) . . . . ?
C3 N2 C4 C5 -83.4(7) . . . . ?
Ni1 N2 C4 C5 29.0(6) . . . . ?
N1 C5 C4 N2 0.5(8) . . . . ?
N3 C11 C12 N4 2.1(8) . . . . ?
C10 C11 C12 N4 -179.4(6) . . . . ?
N3 C11 C12 C14 -175.4(7) . . . . ?
C10 C11 C12 C14 3.1(13) . . . . ?
C13 N4 C12 C11 -1.6(8) . . . . ?
C13 N4 C12 C14 176.2(6) . . . . ?
N2 C8 C9 S1 -37.2(8) . . . . ?
C10 S1 C9 C8 -82.7(6) . . . . ?
C1 N1 C6 C7 -70.8(8) . . . . ?
C5 N1 C6 C7 167.3(6) . . . . ?
Ni1 N1 C6 C7 43.4(7) . . . . ?
S2 C7 C6 N1 -48.9(7) . . . . ?
C12 C11 C10 S1 -145.5(6) . . . . ?
N3 C11 C10 S1 32.8(9) . . . . ?
C9 S1 C10 C11 59.0(6) . . . . ?
C8 N2 C3 C2 166.6(6) . . . . ?
C4 N2 C3 C2 46.5(7) . . . . ?
Ni1 N2 C3 C2 -68.4(6) . . . . ?
N2 C3 C2 C1 48.0(8) . . . . ?
N1 C1 C2 C3 -49.8(8) . . . . ?
